data_4021496
loop_
_publ_author_name
'R. Brandon Miles'
'Chad E. Davis'
'Robert M. Coates'

_publ_contact_author_address
;Department of Chemistry
University of Illinois
600 South Mathews Avenue, Urbana, IL  61801 (USA)
;
_publ_contact_author_email coates@scs.uiuc.edu
_publ_contact_author_fax (+1)217-244-8024
_publ_contact_author_name 'Robert M. Coates'
_publ_section_title
;
 Syn- and Anti-Selective Prins Cyclizations of \d,\e-Unsaturated
 Ketones to 1,3-Halohydrins with Lewis Acids
;
_journal_name_full 'Journal of Organic Chemistry'
_journal_page_first 1493
_journal_page_last 1501
_journal_paper_doi 10.1021/jo052142n
_journal_volume 71
_journal_year 2006
_chemical_absolute_configuration ad
_chemical_compound_source synthesis
_chemical_formula_moiety 'C13 H23 Cl O'
_chemical_formula_sum 'C13 H23 Cl O'
_chemical_formula_weight 230.76
_chemical_melting_point 336
_chemical_name_common (1R,3R,6S,9R)-3-Chloro-5,5,9-trimethylbicyclo[4.4.0]decan-1-ol
_chemical_name_systematic (1R,3R,6S,9R)-3-Chloro-5,5,9-trimethylbicyclo[4.4.0]decan-1-ol
_space_group_IT_number 4
_symmetry_cell_setting monoclinic
_symmetry_space_group_name_Hall 'P 2yb'
_symmetry_space_group_name_H-M 'P 1 21 1'
_atom_sites_solution_hydrogens geom
_atom_sites_solution_primary direct
_atom_sites_solution_secondary difmap
_audit_creation_method SHELXL-97
_audit_update_record
; 
2005-07-15   text and data added, srw 
;
_cell_angle_alpha 90.00
_cell_angle_beta 94.748(9)
_cell_angle_gamma 90.00
_cell_formula_units_Z 2
_cell_length_a 6.516(4)
_cell_length_b 8.084(5)
_cell_length_c 12.148(8)
_cell_measurement_reflns_used 867
_cell_measurement_temperature 193(2)
_cell_measurement_theta_max 27.92
_cell_measurement_theta_min 3.03
_cell_volume 637.7(7)
_computing_cell_refinement 'SAINT V6.22 (Bruker, 2001)'
_computing_data_collection 'SMART V5.625 (Bruker, 2001)'
_computing_data_reduction 'SAINT V6.22 (Bruker, 2001)'
_computing_molecular_graphics 'SHELXTL V6.12 (Bruker, 2001)'
_computing_publication_material 'CIFTAB (Sheldrick, 2001)'
_computing_structure_refinement 'SHELXTL V6.12 (Bruker, 2001)'
_computing_structure_solution 'SHELXTL V6.12 (Bruker, 2001)'
_diffrn_ambient_temperature 193(2)
_diffrn_measured_fraction_theta_full 0.993
_diffrn_measured_fraction_theta_max 0.993
_diffrn_measurement_device 'Siemens Platform/CCD'
_diffrn_measurement_method 'profile data from \w scans'
_diffrn_radiation_monochromator graphite
_diffrn_radiation_type MoK\a
_diffrn_radiation_wavelength 0.71073
_diffrn_radiation_wavelength_id g70gas
_diffrn_reflns_av_R_equivalents 0.0293
_diffrn_reflns_av_sigmaI/netI 0.0376
_diffrn_reflns_limit_h_max 7
_diffrn_reflns_limit_h_min -7
_diffrn_reflns_limit_k_max 9
_diffrn_reflns_limit_k_min -9
_diffrn_reflns_limit_l_max 14
_diffrn_reflns_limit_l_min -14
_diffrn_reflns_number 6430
_diffrn_reflns_theta_full 25.38
_diffrn_reflns_theta_max 25.38
_diffrn_reflns_theta_min 1.68
_diffrn_source 'normal-focus sealed tube'
_diffrn_standards_decay_% 1.6
_diffrn_standards_interval_time 305
_diffrn_standards_number 57
_exptl_absorpt_coefficient_mu 0.274
_exptl_absorpt_correction_T_max 0.9784
_exptl_absorpt_correction_T_min 0.8737
_exptl_absorpt_correction_type integration
_exptl_absorpt_process_details '(Bruker, 2001)'
_exptl_crystal_colour colourless
_exptl_crystal_density_diffrn 1.202
_exptl_crystal_description tabular
_exptl_crystal_F_000 252
_exptl_crystal_id g70gas
_exptl_crystal_preparation
; 
The data crystal was mounted using oil (Parantone-N, Exxon) to a 
0.4 mm cryo-loop (Hampton Research) with the (1 -1 0) scattering 
planes roughly normal to the spindle axis. 
;
_exptl_crystal_recrystallization_method 'evaporation of pentane'
_exptl_crystal_size_max 0.56
_exptl_crystal_size_mid 0.14
_exptl_crystal_size_min 0.04
_refine_diff_density_max 0.170
_refine_diff_density_min -0.154
_refine_diff_density_rms 0.032
_refine_ls_abs_structure_details 'Flack H D (1983), Acta Cryst. A39, 876-881'
_refine_ls_abs_structure_Flack 0.02(6)
_refine_ls_extinction_method none
_refine_ls_goodness_of_fit_ref 1.074
_refine_ls_hydrogen_treatment refall
_refine_ls_matrix_type full
_refine_ls_number_parameters 228
_refine_ls_number_reflns 2329
_refine_ls_number_restraints 1
_refine_ls_restrained_S_all 1.074
_refine_ls_R_factor_all 0.0436
_refine_ls_R_factor_gt 0.0321
_refine_ls_shift/su_max 0.000
_refine_ls_shift/su_mean 0.000
_refine_ls_structure_factor_coef Fsqd
_refine_ls_weighting_details 'calc w=1/[\s^2^(Fo^2^)+(0.0291P)^2^+0.0198P] where P=(Fo^2^+2Fc^2^)/3'
_refine_ls_weighting_scheme calc
_refine_ls_wR_factor_gt 0.0618
_refine_ls_wR_factor_ref 0.0647
_reflns_number_gt 1981
_reflns_number_total 2329
_reflns_threshold_expression >2sigma(I)
_cod_data_source_file jo052142nsi20051013_043111.cif
_cod_original_sg_symbol_Hall 'P 2yb '
_cod_original_sg_symbol_H-M 'P 21'
_cod_database_code 4021496

loop_
_symmetry_equiv_pos_as_xyz
'x, y, z'
'-x, y+1/2, -z'

loop_
_atom_site_label
_atom_site_type_symbol
_atom_site_fract_x
_atom_site_fract_y
_atom_site_fract_z
_atom_site_U_iso_or_equiv
_atom_site_adp_type
_atom_site_occupancy
_atom_site_symmetry_multiplicity
_atom_site_calc_flag
C1 C 0.2187(3) 0.2645(2) 0.68388(16) 0.0273(5) Uani 1 1 d
C2 C 0.1981(3) 0.3737(3) 0.58155(17) 0.0339(5) Uani 1 1 d
H2A H 0.203(3) 0.308(3) 0.5152(19) 0.038(6) Uiso 1 1 d
H2B H 0.061(3) 0.423(3) 0.5767(14) 0.033(5) Uiso 1 1 d
C3 C 0.3444(3) 0.5194(3) 0.58238(17) 0.0345(5) Uani 1 1 d
H3 H 0.306(3) 0.596(2) 0.5254(17) 0.025(5) Uiso 1 1 d
C4 C 0.3549(4) 0.6135(3) 0.69072(18) 0.0365(5) Uani 1 1 d
H4A H 0.225(3) 0.676(3) 0.6894(15) 0.024(5) Uiso 1 1 d
H4B H 0.454(3) 0.701(3) 0.6914(16) 0.032(6) Uiso 1 1 d
C5 C 0.3787(3) 0.5126(2) 0.79808(16) 0.0322(5) Uani 1 1 d
C6 C 0.2216(3) 0.3677(3) 0.79043(15) 0.0287(4) Uani 1 1 d
H6 H 0.085(3) 0.419(2) 0.7870(13) 0.026(5) Uiso 1 1 d
C7 C 0.2353(4) 0.2526(3) 0.89059(17) 0.0346(5) Uani 1 1 d
H7A H 0.364(4) 0.192(3) 0.8923(18) 0.039(6) Uiso 1 1 d
H7B H 0.236(3) 0.320(2) 0.9585(17) 0.026(5) Uiso 1 1 d
C8 C 0.0563(4) 0.1307(3) 0.88572(19) 0.0378(5) Uani 1 1 d
H8A H -0.072(4) 0.195(3) 0.8888(16) 0.041(6) Uiso 1 1 d
H8B H 0.073(3) 0.063(3) 0.9537(17) 0.031(5) Uiso 1 1 d
C9 C 0.0411(4) 0.0281(3) 0.77967(17) 0.0347(5) Uani 1 1 d
H9 H 0.167(3) -0.043(3) 0.7800(13) 0.035(5) Uiso 1 1 d
C10 C 0.0378(3) 0.1425(3) 0.67982(18) 0.0324(5) Uani 1 1 d
H10A H -0.093(3) 0.205(3) 0.6750(15) 0.034(5) Uiso 1 1 d
H10B H 0.039(3) 0.078(2) 0.6133(17) 0.032(5) Uiso 1 1 d
C11 C 0.6020(3) 0.4543(4) 0.82464(18) 0.0380(4) Uani 1 1 d
H11A H 0.645(3) 0.383(3) 0.7700(18) 0.039(6) Uiso 1 1 d
H11B H 0.619(3) 0.408(2) 0.9003(16) 0.029(5) Uiso 1 1 d
H11C H 0.693(4) 0.552(3) 0.824(2) 0.061(8) Uiso 1 1 d
C12 C 0.3276(5) 0.6318(4) 0.8908(2) 0.0459(6) Uani 1 1 d
H12A H 0.357(3) 0.585(3) 0.9620(19) 0.036(6) Uiso 1 1 d
H12B H 0.175(5) 0.663(4) 0.882(2) 0.067(9) Uiso 1 1 d
H12C H 0.413(4) 0.732(4) 0.891(2) 0.056(8) Uiso 1 1 d
C13 C -0.1459(4) -0.0855(3) 0.7724(2) 0.0484(7) Uani 1 1 d
H13A H -0.272(4) -0.026(4) 0.7723(17) 0.060(7) Uiso 1 1 d
H13B H -0.142(4) -0.157(4) 0.841(2) 0.057(7) Uiso 1 1 d
H13C H -0.157(4) -0.156(4) 0.704(2) 0.074(8) Uiso 1 1 d
Cl1 Cl 0.60046(8) 0.45367(8) 0.54668(4) 0.04455(16) Uani 1 1 d
O1 O 0.4085(2) 0.17240(18) 0.68874(13) 0.0331(4) Uani 1 1 d
H1 H 0.405(4) 0.120(4) 0.636(2) 0.065(10) Uiso 1 1 d

loop_
_atom_site_aniso_label
_atom_site_aniso_U_11
_atom_site_aniso_U_22
_atom_site_aniso_U_33
_atom_site_aniso_U_23
_atom_site_aniso_U_13
_atom_site_aniso_U_12
C1 0.0241(11) 0.0292(11) 0.0283(11) -0.0008(8) 0.0001(8) 0.0034(9)
C2 0.0324(13) 0.0399(12) 0.0288(11) -0.0001(10) -0.0007(9) 0.0021(10)
C3 0.0315(13) 0.0373(12) 0.0347(12) 0.0113(9) 0.0029(9) 0.0053(9)
C4 0.0306(13) 0.0333(13) 0.0455(14) 0.0020(10) 0.0023(10) 0.0022(11)
C5 0.0313(12) 0.0346(11) 0.0304(11) -0.0038(8) 0.0004(8) 0.0014(9)
C6 0.0214(11) 0.0352(11) 0.0295(11) -0.0007(9) 0.0024(8) 0.0054(9)
C7 0.0404(15) 0.0408(13) 0.0223(12) 0.0024(10) 0.0012(10) 0.0046(12)
C8 0.0378(14) 0.0421(13) 0.0342(12) 0.0097(10) 0.0072(10) 0.0013(11)
C9 0.0320(12) 0.0336(11) 0.0388(12) 0.0049(9) 0.0041(9) 0.0002(10)
C10 0.0284(12) 0.0366(12) 0.0320(11) -0.0024(10) 0.0008(9) 0.0003(10)
C11 0.0292(11) 0.0430(12) 0.0409(12) -0.0016(15) -0.0028(8) -0.0025(14)
C12 0.0497(18) 0.0452(16) 0.0424(15) -0.0087(12) 0.0012(12) -0.0010(13)
C13 0.0400(15) 0.050(2) 0.0548(15) 0.0073(13) 0.0041(11) -0.0082(11)
Cl1 0.0390(3) 0.0526(3) 0.0440(3) 0.0103(3) 0.0150(2) 0.0031(3)
O1 0.0270(8) 0.0379(9) 0.0346(9) -0.0026(7) 0.0035(6) 0.0079(7)

loop_
_atom_type_symbol
_atom_type_description
_atom_type_scat_dispersion_real
_atom_type_scat_dispersion_imag
_atom_type_scat_source
C C 0.0033 0.0016 'International Tables Vol C Tables 4.2.6.8 and 6.1.1.4'
H H 0.0000 0.0000 'International Tables Vol C Tables 4.2.6.8 and 6.1.1.4'
O O 0.0106 0.0060 'International Tables Vol C Tables 4.2.6.8 and 6.1.1.4'
Cl Cl 0.1484 0.1585 'International Tables Vol C Tables 4.2.6.8 and 6.1.1.4'

loop_
_exptl_crystal_face_index_h
_exptl_crystal_face_index_k
_exptl_crystal_face_index_l
_exptl_crystal_face_perp_dist
0.00 0.00 1.00 0.0400
0.00 0.00 -1.00 0.0400
0.00 1.00 0.00 0.0600
1.00 -3.00 0.00 0.1000
-2.00 -5.00 0.00 0.1000

loop_
_geom_angle_atom_site_label_1
_geom_angle_atom_site_label_2
_geom_angle_atom_site_label_3
_geom_angle
O1 C1 C2 110.54(18)
O1 C1 C10 108.88(17)
C2 C1 C10 109.32(18)
O1 C1 C6 107.18(16)
C2 C1 C6 111.54(17)
C10 C1 C6 109.33(17)
C3 C2 C1 115.63(18)
C3 C2 H2A 111.5(13)
C1 C2 H2A 110.9(12)
C3 C2 H2B 104.9(13)
C1 C2 H2B 107.7(11)
H2A C2 H2B 105.5(17)
C2 C3 C4 112.29(19)
C2 C3 Cl1 110.90(15)
C4 C3 Cl1 111.90(16)
C2 C3 H3 111.9(12)
C4 C3 H3 107.4(11)
Cl1 C3 H3 101.9(12)
C3 C4 C5 117.69(18)
C3 C4 H4A 105.4(11)
C5 C4 H4A 108.2(12)
C3 C4 H4B 111.2(13)
C5 C4 H4B 111.5(12)
H4A C4 H4B 101.2(18)
C4 C5 C11 111.61(18)
C4 C5 C12 106.05(19)
C11 C5 C12 107.24(18)
C4 C5 C6 109.28(17)
C11 C5 C6 112.88(18)
C12 C5 C6 109.53(19)
C7 C6 C1 109.60(17)
C7 C6 C5 114.61(17)
C1 C6 C5 114.90(16)
C7 C6 H6 106.5(10)
C1 C6 H6 104.3(10)
C5 C6 H6 106.0(11)
C8 C7 C6 111.61(19)
C8 C7 H7A 109.4(15)
C6 C7 H7A 108.5(14)
C8 C7 H7B 109.9(12)
C6 C7 H7B 109.1(11)
H7A C7 H7B 108.2(18)
C7 C8 C9 112.30(19)
C7 C8 H8A 107.8(14)
C9 C8 H8A 108.7(13)
C7 C8 H8B 107.1(12)
C9 C8 H8B 113.6(11)
H8A C8 H8B 107.0(17)
C13 C9 C10 111.2(2)
C13 C9 C8 111.8(2)
C10 C9 C8 109.69(19)
C13 C9 H9 107.7(13)
C10 C9 H9 108.1(11)
C8 C9 H9 108.2(11)
C9 C10 C1 113.84(18)
C9 C10 H10A 108.2(11)
C1 C10 H10A 109.4(13)
C9 C10 H10B 109.9(12)
C1 C10 H10B 108.4(12)
H10A C10 H10B 106.8(16)
C5 C11 H11A 112.0(13)
C5 C11 H11B 110.1(11)
H11A C11 H11B 114.0(17)
C5 C11 H11C 108.2(15)
H11A C11 H11C 105.5(19)
H11B C11 H11C 106.6(17)
C5 C12 H12A 112.3(13)
C5 C12 H12B 110.2(16)
H12A C12 H12B 108(2)
C5 C12 H12C 111.1(15)
H12A C12 H12C 105(2)
H12B C12 H12C 110(2)
C9 C13 H13A 112.6(17)
C9 C13 H13B 109.3(14)
H13A C13 H13B 105(2)
C9 C13 H13C 113.0(16)
H13A C13 H13C 106(2)
H13B C13 H13C 111(2)
C1 O1 H1 107(2)

loop_
_geom_bond_atom_site_label_1
_geom_bond_atom_site_label_2
_geom_bond_distance
C1 O1 1.441(3)
C1 C2 1.521(3)
C1 C10 1.535(3)
C1 C6 1.539(3)
C2 C3 1.515(3)
C2 H2A 0.97(2)
C2 H2B 0.97(2)
C3 C4 1.517(3)
C3 Cl1 1.837(2)
C3 H3 0.94(2)
C4 C5 1.535(3)
C4 H4A 0.98(2)
C4 H4B 0.96(2)
C5 C11 1.538(3)
C5 C12 1.540(3)
C5 C6 1.554(3)
C6 C7 1.528(3)
C6 H6 0.979(18)
C7 C8 1.524(3)
C7 H7A 0.97(3)
C7 H7B 0.99(2)
C8 C9 1.529(3)
C8 H8A 0.99(2)
C8 H8B 0.99(2)
C9 C13 1.522(3)
C9 C10 1.524(3)
C9 H9 1.01(2)
C10 H10A 0.99(2)
C10 H10B 0.96(2)
C11 H11A 0.94(2)
C11 H11B 0.989(19)
C11 H11C 0.98(3)
C12 H12A 0.95(2)
C12 H12B 1.02(3)
C12 H12C 0.98(3)
C13 H13A 0.95(3)
C13 H13B 1.01(3)
C13 H13C 1.01(3)
O1 H1 0.77(3)

loop_
_geom_hbond_atom_site_label_D
_geom_hbond_atom_site_label_H
_geom_hbond_atom_site_label_A
_geom_hbond_distance_DH
_geom_hbond_distance_HA
_geom_hbond_distance_DA
_geom_hbond_angle_DHA
_geom_hbond_site_symmetry_A
O1 H1 Cl1 0.77(3) 2.59(3) 3.359(2) 177(3) 2_646

loop_
_geom_torsion_atom_site_label_1
_geom_torsion_atom_site_label_2
_geom_torsion_atom_site_label_3
_geom_torsion_atom_site_label_4
_geom_torsion
O1 C1 C2 C3 -70.1(2)
C10 C1 C2 C3 170.07(18)
C6 C1 C2 C3 49.0(3)
C1 C2 C3 C4 -46.3(2)
C1 C2 C3 Cl1 79.8(2)
C2 C3 C4 C5 46.4(3)
Cl1 C3 C4 C5 -79.0(2)
C3 C4 C5 C11 78.2(3)
C3 C4 C5 C12 -165.4(2)
C3 C4 C5 C6 -47.4(3)
O1 C1 C6 C7 -60.7(2)
C2 C1 C6 C7 178.15(18)
C10 C1 C6 C7 57.1(2)
O1 C1 C6 C5 70.0(2)
C2 C1 C6 C5 -51.1(2)
C10 C1 C6 C5 -172.12(16)
C4 C5 C6 C7 177.52(19)
C11 C5 C6 C7 52.7(2)
C12 C5 C6 C7 -66.7(2)
C4 C5 C6 C1 49.2(2)
C11 C5 C6 C1 -75.6(2)
C12 C5 C6 C1 165.01(19)
C1 C6 C7 C8 -58.1(2)
C5 C6 C7 C8 170.98(18)
C6 C7 C8 C9 56.4(3)
C7 C8 C9 C13 -176.5(2)
C7 C8 C9 C10 -52.6(3)
C13 C9 C10 C1 178.06(19)
C8 C9 C10 C1 53.9(3)
O1 C1 C10 C9 60.0(2)
C2 C1 C10 C9 -179.16(19)
C6 C1 C10 C9 -56.8(2)

loop_
_cod_related_entry_id
_cod_related_entry_database
_cod_related_entry_code
1 ChemSpider 30658523
